data_4318014
loop_
_publ_author_name
'Ryo Horikoshi'
'Tomoyuki Mochida'
'Hiroshi Moriyama'

_publ_contact_author_address
;
Department of Chemistry, Faculty of Science, Toho University
Miyama 2-2-1, Funabashi, Chiba, 274-8510, Japan
;
_publ_contact_author_email ' mochida@chem.sci.toho-u.ac.jp '
_publ_contact_author_fax ' +81-47-472-4406 '
_publ_contact_author_name ' Dr. Tomoyuki Mochida '
_publ_contact_author_phone ' +81-47-472-4406 '
_publ_section_title
;
 Synthesis and Characterization of Redox-Active Coordination Polymers
 Generated from Ferrocene-Containing Bridging Ligands
;
_journal_name_full 'Inorganic Chemistry'
_journal_page_first 3017
_journal_page_last 3024
_journal_paper_doi 10.1021/ic011176k
_journal_volume 41
_journal_year 2002
_chemical_formula_moiety 'C10 H8 Cu F3 Fe N P S '
_chemical_formula_sum 'C20 H16 Cu F6 Fe N2 P S2'
_chemical_formula_weight 614.85
_space_group_IT_number 60
_symmetry_cell_setting orthorhombic
_symmetry_Int_Tables_number 60
_symmetry_space_group_name_Hall '-P 2n 2ab'
_symmetry_space_group_name_H-M 'P b c n'
_cell_angle_alpha 90
_cell_angle_beta 90
_cell_angle_gamma 90
_cell_formula_units_Z 4
_cell_length_a 10.401(3)
_cell_length_b 26.428(3)
_cell_length_c 8.065(4)
_cell_measurement_reflns_used 25
_cell_measurement_temperature 296.2
_cell_measurement_theta_max 14.8
_cell_measurement_theta_min 13.4
_cell_volume 2216.9(13)
_computing_cell_refinement 'MSC/AFC Diffractometer Control'
_computing_data_collection 'MSC/AFC Diffractometer Control'
_computing_data_reduction 'teXsan Ver. 1.11'
_computing_publication_material 'teXsan Ver. 1.11'
_computing_structure_refinement 'teXsan Ver. 1.10'
_computing_structure_solution SHELXS97
_diffrn_measured_fraction_theta_full 0.9996
_diffrn_measured_fraction_theta_max 0.9996
_diffrn_measurement_device_type 'Rigaku AFC5S'
_diffrn_measurement_method \w-2\q
_diffrn_radiation_type 'Mo K\a'
_diffrn_radiation_wavelength 0.7107
_diffrn_reflns_av_R_equivalents 0.015
_diffrn_reflns_limit_h_max 13
_diffrn_reflns_limit_h_min 0
_diffrn_reflns_limit_k_max 34
_diffrn_reflns_limit_k_min 0
_diffrn_reflns_limit_l_max 10
_diffrn_reflns_limit_l_min 0
_diffrn_reflns_number 2941
_diffrn_reflns_theta_full 27.50
_diffrn_reflns_theta_max 27.50
_diffrn_standards_decay_% 0.04
_diffrn_standards_interval_count 150
_diffrn_standards_number 3
_exptl_absorpt_coefficient_mu 1.936
_exptl_absorpt_correction_T_max 0.999
_exptl_absorpt_correction_T_min 0.758
_exptl_absorpt_correction_type psi-scan
_exptl_absorpt_process_details '(North, Phillips & Mathews, 1968)'
_exptl_crystal_colour yellow
_exptl_crystal_density_diffrn 1.842
_exptl_crystal_density_method 'not measured'
_exptl_crystal_description prismatic
_exptl_crystal_size_max 0.5
_exptl_crystal_size_mid 0.3
_exptl_crystal_size_min 0.3
_refine_diff_density_max 1.38
_refine_diff_density_min -1.54
_refine_ls_abs_structure_Flack 0.00000
_refine_ls_extinction_method none
_refine_ls_goodness_of_fit_ref 2.670
_refine_ls_hydrogen_treatment noref
_refine_ls_number_parameters 146
_refine_ls_number_reflns 1054
_refine_ls_R_factor_gt 0.0779
_refine_ls_shift/su_max 0.0243
_refine_ls_structure_factor_coef Fsqd
_refine_ls_weighting_details 'w = 1/[\s^2^(Fo^2^) + (0.05000(Max(Fo^2^,0) + 2Fc^2^)/3)^2^]'
_refine_ls_weighting_scheme calc
_refine_ls_wR_factor_ref 0.2098
_reflns_number_gt 1054
_reflns_number_total 2560
_reflns_threshold_expression F^2^>2.0\s(F^2^)
_cod_data_source_file ic011176k_6.cif
_cod_data_source_block compound_7
_cod_original_cell_volume 2216(1)
_cod_original_formula_sum 'C20 H16 Cu F6 Fe N2 P S2 '
_cod_database_code 4318014

loop_
_symmetry_equiv_pos_as_xyz
x,y,z
1/2-x,1/2-y,1/2+z
1/2+x,1/2-y,-z
-x,y,1/2-z
-x,-y,-z
1/2+x,1/2+y,1/2-z
1/2-x,1/2+y,z
x,-y,1/2+z

loop_
_atom_site_label
_atom_site_type_symbol
_atom_site_fract_x
_atom_site_fract_y
_atom_site_fract_z
_atom_site_U_iso_or_equiv
_atom_site_adp_type
_atom_site_occupancy
_atom_site_calc_flag
_atom_site_refinement_flags
_atom_site_disorder_assembly
_atom_site_disorder_group
Cu(1) Cu 0.0000 0.0000 0.0000 0.0902(4) Uani 1.00 d S . .
Fe(1) Fe 0.0000 0.21557(4) 0.2500 0.0597(3) Uiso 1.00 d S . .
S(1) S -0.0224(2) 0.11104(7) 0.0349(3) 0.1128(6) Uani 1.00 d . . .
P(1) P 0.5000 0.1009(1) 0.2500 0.0906(7) Uiso 1.00 d S . .
F(1) F 0.5212(6) 0.1400(2) 0.1155(8) 0.233(3) Uani 1.00 d . . .
F(2) F 0.3561(4) 0.1003(2) 0.2054(7) 0.178(2) Uani 1.00 d . . .
F(3) F 0.5143(5) 0.0578(2) 0.1175(6) 0.181(2) Uani 1.00 d . . .
N(1) N -0.1301(5) 0.0360(2) -0.1163(5) 0.078(1) Uani 1.00 d . . .
C(1) C -0.0731(5) 0.1743(2) 0.0636(7) 0.076(1) Uani 1.00 d . . .
C(2) C -0.1727(5) 0.1879(2) 0.1739(9) 0.083(2) Uani 1.00 d . . .
C(3) C -0.1729(6) 0.2408(2) 0.174(1) 0.119(2) Uani 1.00 d . . .
C(4) C -0.0840(9) 0.2603(2) 0.076(1) 0.138(3) Uani 1.00 d . . .
C(5) C -0.0152(7) 0.2184(3) 0.0001(8) 0.113(2) Uani 1.00 d . . .
C(6) C -0.1408(6) 0.0864(2) -0.1008(7) 0.080(2) Uani 1.00 d . . .
C(7) C -0.2321(6) 0.1139(2) -0.1818(8) 0.084(2) Uani 1.00 d . . .
C(8) C -0.3167(7) 0.0886(2) -0.2866(7) 0.089(2) Uani 1.00 d . . .
C(9) C -0.3072(7) 0.0375(3) -0.2997(8) 0.098(2) Uani 1.00 d . . .
C(10) C -0.2166(6) 0.0121(2) -0.2162(8) 0.090(2) Uani 1.00 d . . .
H(1) H -0.2271 0.1664 0.2363 0.0760 Uiso 1.00 calc . . .
H(2) H -0.2372 0.2613 0.2464 0.0760 Uiso 1.00 calc . . .
H(3) H -0.0579 0.2946 0.0560 0.0760 Uiso 1.00 calc . . .
H(4) H 0.0612 0.2204 -0.0785 0.0760 Uiso 1.00 calc . . .
H(5) H -0.2349 0.1498 -0.1713 0.0760 Uiso 1.00 calc . . .
H(6) H -0.3866 0.1055 -0.3437 0.0760 Uiso 1.00 calc . . .
H(7) H -0.3701 0.0187 -0.3717 0.0760 Uiso 1.00 calc . . .
H(8) H -0.2047 -0.0243 -0.2311 0.0760 Uiso 1.00 calc . . .

loop_
_atom_site_aniso_label
_atom_site_aniso_U_11
_atom_site_aniso_U_22
_atom_site_aniso_U_33
_atom_site_aniso_U_12
_atom_site_aniso_U_13
_atom_site_aniso_U_23
Cu(1) 0.1213(8) 0.0808(7) 0.0685(7) 0.0227(7) -0.0031(7) -0.0147(5)
S(1) 0.119(1) 0.098(1) 0.121(1) 0.036(1) -0.055(1) -0.052(1)
F(1) 0.243(5) 0.193(4) 0.263(6) -0.066(4) -0.117(5) 0.147(4)
F(2) 0.084(3) 0.191(4) 0.260(6) 0.024(3) -0.040(3) -0.107(4)
F(3) 0.233(5) 0.210(5) 0.099(3) 0.126(4) -0.015(3) -0.026(4)
N(1) 0.104(3) 0.074(2) 0.054(3) 0.003(2) 0.014(2) -0.015(2)
C(1) 0.082(3) 0.087(2) 0.058(3) 0.000(2) -0.018(2) -0.009(3)
C(2) 0.066(3) 0.078(3) 0.106(5) -0.006(3) 0.005(3) -0.006(4)
C(3) 0.111(5) 0.078(3) 0.169(7) 0.037(4) -0.066(4) -0.024(5)
C(4) 0.217(8) 0.061(4) 0.136(6) -0.042(4) -0.069(5) 0.051(4)
C(5) 0.137(5) 0.130(4) 0.074(4) -0.071(4) -0.003(4) 0.028(4)
C(6) 0.097(4) 0.075(3) 0.068(4) 0.018(3) 0.009(2) -0.008(3)
C(7) 0.110(4) 0.063(4) 0.080(4) -0.006(3) -0.023(3) 0.005(3)
C(8) 0.106(5) 0.100(3) 0.061(4) -0.005(4) -0.026(3) 0.006(3)
C(9) 0.111(5) 0.100(3) 0.084(5) -0.030(4) -0.023(4) -0.013(4)
C(10) 0.117(5) 0.080(4) 0.072(5) -0.012(3) 0.000(3) -0.024(3)

loop_
_atom_type_symbol
_atom_type_description
_atom_type_scat_dispersion_real
_atom_type_scat_dispersion_imag
_atom_type_scat_source
C C 0.003 0.002
;International Tables for Crystallography
(1992, Vol. C, Tables 4.2.6.8 and 6.1.1.1)
;
H H 0.000 0.000
;International Tables for Crystallography
(1992, Vol. C, Table 6.1.1.2)
;
N N 0.006 0.003
;International Tables for Crystallography
(1992, Vol. C, Tables 4.2.6.8 and 6.1.1.1)
;
Cu Cu 0.320 1.265
;International Tables for Crystallography
(1992, Vol. C, Tables 4.2.6.8 and 6.1.1.1)
;
F F 0.017 0.010
;International Tables for Crystallography
(1992, Vol. C, Tables 4.2.6.8 and 6.1.1.1)
;
Fe Fe 0.346 0.844
;International Tables for Crystallography
(1992, Vol. C, Tables 4.2.6.8 and 6.1.1.1)
;
P P 0.102 0.094
;International Tables for Crystallography
(1992, Vol. C, Tables 4.2.6.8 and 6.1.1.1)
;
S S 0.125 0.123
;International Tables for Crystallography
(1992, Vol. C, Tables 4.2.6.8 and 6.1.1.1)
;

loop_
_geom_angle_atom_site_label_1
_geom_angle_atom_site_label_2
_geom_angle_atom_site_label_3
_geom_angle
_geom_angle_site_symmetry_1
_geom_angle_site_symmetry_2
_geom_angle_site_symmetry_3
_geom_angle_publ_flag
N(1) Cu(1) N(1) 180.0 . 5_555 0_555 yes
C(1) Fe(1) C(1) 114.2(5) . 4_555 0_555 yes
C(1) Fe(1) C(2) 40.9(4) . . 0_555 yes
C(1) Fe(1) C(2) 111.4(4) . 4_555 0_555 yes
C(1) Fe(1) C(3) 67.2(4) . . 0_555 yes
C(1) Fe(1) C(3) 138.3(5) . 4_555 0_555 yes
C(1) Fe(1) C(4) 68.6(4) . . 0_555 yes
C(1) Fe(1) C(4) 175.1(5) . 4_555 0_555 yes
C(1) Fe(1) C(5) 40.9(4) . . 0_555 yes
C(1) Fe(1) C(5) 142.7(5) . 4_555 0_555 yes
C(1) Fe(1) C(2) 111.4(4) 4_555 . 0_555 yes
C(1) Fe(1) C(2) 40.9(4) 4_555 4_555 0_555 yes
C(1) Fe(1) C(3) 138.3(5) 4_555 . 0_555 yes
C(1) Fe(1) C(3) 67.2(4) 4_555 4_555 0_555 yes
C(1) Fe(1) C(4) 175.1(5) 4_555 . 0_555 yes
C(1) Fe(1) C(4) 68.6(4) 4_555 4_555 0_555 yes
C(1) Fe(1) C(5) 142.7(5) 4_555 . 0_555 yes
C(1) Fe(1) C(5) 40.9(4) 4_555 4_555 0_555 yes
C(2) Fe(1) C(2) 137.9(5) . 4_555 0_555 yes
C(2) Fe(1) C(3) 40.4(4) . . 0_555 yes
C(2) Fe(1) C(3) 178.3(4) . 4_555 0_555 yes
C(2) Fe(1) C(4) 67.7(5) . . 0_555 yes
C(2) Fe(1) C(4) 142.8(5) . 4_555 0_555 yes
C(2) Fe(1) C(5) 69.1(4) . . 0_555 yes
C(2) Fe(1) C(5) 112.5(5) . 4_555 0_555 yes
C(2) Fe(1) C(3) 178.3(4) 4_555 . 0_555 yes
C(2) Fe(1) C(3) 40.4(4) 4_555 4_555 0_555 yes
C(2) Fe(1) C(4) 142.8(5) 4_555 . 0_555 yes
C(2) Fe(1) C(4) 67.7(5) 4_555 4_555 0_555 yes
C(2) Fe(1) C(5) 112.5(5) 4_555 . 0_555 yes
C(2) Fe(1) C(5) 69.1(4) 4_555 4_555 0_555 yes
C(3) Fe(1) C(3) 141.3(6) . 4_555 0_555 yes
C(3) Fe(1) C(4) 38.1(5) . . 0_555 yes
C(3) Fe(1) C(4) 113.7(5) . 4_555 0_555 yes
C(3) Fe(1) C(5) 67.3(5) . . 0_555 yes
C(3) Fe(1) C(5) 111.2(5) . 4_555 0_555 yes
C(3) Fe(1) C(4) 113.7(5) 4_555 . 0_555 yes
C(3) Fe(1) C(4) 38.1(5) 4_555 4_555 0_555 yes
C(3) Fe(1) C(5) 111.2(5) 4_555 . 0_555 yes
C(3) Fe(1) C(5) 67.3(5) 4_555 4_555 0_555 yes
C(4) Fe(1) C(4) 109.0(7) . 4_555 0_555 yes
C(4) Fe(1) C(5) 42.0(5) . . 0_555 yes
C(4) Fe(1) C(5) 134.5(6) . 4_555 0_555 yes
C(4) Fe(1) C(5) 134.5(6) 4_555 . 0_555 yes
C(4) Fe(1) C(5) 42.0(5) 4_555 4_555 0_555 yes
C(5) Fe(1) C(5) 175.8(7) . 4_555 0_555 yes
C(1) S(1) C(6) 102.8(4) . . 0_555 yes
F(1) P(1) F(1) 94.0(9) . 4_655 0_555 yes
F(1) P(1) F(2) 88.9(5) . . 0_555 yes
F(1) P(1) F(2) 91.9(5) . 4_655 0_555 yes
F(1) P(1) F(3) 89.6(5) . . 0_555 yes
F(1) P(1) F(3) 175.6(6) . 4_655 0_555 yes
F(1) P(1) F(2) 91.9(5) 4_655 . 0_555 yes
F(1) P(1) F(2) 88.9(5) 4_655 4_655 0_555 yes
F(1) P(1) F(3) 175.6(6) 4_655 . 0_555 yes
F(1) P(1) F(3) 89.6(5) 4_655 4_655 0_555 yes
F(2) P(1) F(2) 178.8(7) . 4_655 0_555 yes
F(2) P(1) F(3) 85.7(4) . . 0_555 yes
F(2) P(1) F(3) 93.4(5) . 4_655 0_555 yes
F(2) P(1) F(3) 93.4(5) 4_655 . 0_555 yes
F(2) P(1) F(3) 85.7(4) 4_655 4_655 0_555 yes
F(3) P(1) F(3) 86.9(6) . 4_655 0_555 yes
Cu(1) N(1) C(6) 120.6(7) . . 0_555 yes
Cu(1) N(1) C(10) 122.0(7) . . 0_555 yes
C(6) N(1) C(10) 117.4(9) . . 0_555 yes
Fe(1) C(1) S(1) 119.9(5) . . 0_555 yes
Fe(1) C(1) C(2) 70.6(6) . . 0_555 yes
Fe(1) C(1) C(5) 70.2(6) . . 0_555 yes
S(1) C(1) C(2) 122.8(8) . . 0_555 yes
S(1) C(1) C(5) 127.4(8) . . 0_555 yes
C(2) C(1) C(5) 109.5(9) . . 0_555 yes
Fe(1) C(2) C(1) 68.5(5) . . 0_555 yes
Fe(1) C(2) C(3) 69.0(6) . . 0_555 yes
C(1) C(2) C(3) 104.8(10) . . 0_555 yes
Fe(1) C(3) C(2) 70.6(6) . . 0_555 yes
Fe(1) C(3) C(4) 71.8(7) . . 0_555 yes
C(2) C(3) C(4) 112(1) . . 0_555 yes
Fe(1) C(4) C(3) 70.1(7) . . 0_555 yes
Fe(1) C(4) C(5) 68.6(6) . . 0_555 yes
C(3) C(4) C(5) 107.4(9) . . 0_555 yes
Fe(1) C(5) C(1) 68.9(6) . . 0_555 yes
Fe(1) C(5) C(4) 69.5(7) . . 0_555 yes
C(1) C(5) C(4) 105.5(10) . . 0_555 yes
S(1) C(6) N(1) 111.4(7) . . 0_555 yes
S(1) C(6) C(7) 125.8(7) . . 0_555 yes
N(1) C(6) C(7) 122.8(10) . . 0_555 yes
C(6) C(7) C(8) 118.5(9) . . 0_555 yes
C(7) C(8) C(9) 118.6(10) . . 0_555 yes
C(8) C(9) C(10) 120.6(10) . . 0_555 yes
N(1) C(10) C(9) 122.0(9) . . 0_555 yes

loop_
_geom_bond_atom_site_label_1
_geom_bond_atom_site_label_2
_geom_bond_distance
_geom_bond_site_symmetry_1
_geom_bond_site_symmetry_2
_geom_bond_publ_flag
Cu(1) N(1) 1.902(8) . . yes
Cu(1) N(1) 1.902(8) . 5_555 yes
Fe(1) C(1) 2.006(9) . . yes
Fe(1) C(1) 2.006(9) . 4_555 yes
Fe(1) C(2) 2.034(9) . . yes
Fe(1) C(2) 2.034(9) . 4_555 yes
Fe(1) C(3) 2.01(1) . . yes
Fe(1) C(3) 2.01(1) . 4_555 yes
Fe(1) C(4) 2.03(1) . . yes
Fe(1) C(4) 2.03(1) . 4_555 yes
Fe(1) C(5) 2.02(1) . . yes
Fe(1) C(5) 2.02(1) . 4_555 yes
S(1) C(1) 1.769(9) . . yes
S(1) C(6) 1.77(1) . . yes
P(1) F(1) 1.513(9) . . yes
P(1) F(1) 1.513(9) . 4_655 yes
P(1) F(2) 1.540(7) . . yes
P(1) F(2) 1.540(7) . 4_655 yes
P(1) F(3) 1.569(8) . . yes
P(1) F(3) 1.569(8) . 4_655 yes
N(1) C(6) 1.34(1) . . yes
N(1) C(10) 1.36(1) . . yes
C(1) C(2) 1.41(1) . . yes
C(1) C(5) 1.41(1) . . yes
C(2) C(3) 1.40(1) . . yes
C(3) C(4) 1.32(2) . . yes
C(4) C(5) 1.45(2) . . yes
C(6) C(7) 1.36(1) . . yes
C(7) C(8) 1.39(1) . . yes
C(8) C(9) 1.36(1) . . yes
C(9) C(10) 1.34(1) . . yes

loop_
_geom_torsion_atom_site_label_1
_geom_torsion_atom_site_label_2
_geom_torsion_atom_site_label_3
_geom_torsion_atom_site_label_4
_geom_torsion
_geom_torsion_site_symmetry_1
_geom_torsion_site_symmetry_2
_geom_torsion_site_symmetry_3
_geom_torsion_site_symmetry_4
_geom_torsion_publ_flag
Cu(1) N(1) C(6) S(1) 0.1(10) 0_555 22_1 5_555 55_5 yes
Cu(1) N(1) C(6) C(7) 179.9(8) 0_555 22_1 5_555 55_5 yes
Cu(1) N(1) C(10) C(9) -179.2(8) 0_555 22_1 5_555 55_5 yes
Cu(1) N(1) C(6) S(1) -0.1(10) 0_555 22_1 5_555 55_5 yes
Cu(1) N(1) C(6) C(7) -179.9(8) 0_555 22_1 5_555 55_5 yes
Cu(1) N(1) C(10) C(9) 179.2(8) 0_555 22_1 5_555 55_5 yes
Fe(1) C(1) S(1) C(6) 164.8(5) 0_555 22_1 5_555 55_5 yes
Fe(1) C(1) C(2) C(3) 59.9(7) 0_555 22_1 5_555 55_5 yes
Fe(1) C(1) C(5) C(4) -60.2(8) 0_555 22_1 5_555 55_5 yes
Fe(1) C(1) S(1) C(6) 164.8(5) 0_555 22_1 5_555 55_5 yes
Fe(1) C(1) C(2) C(3) 59.9(7) 0_555 22_1 5_555 55_5 yes
Fe(1) C(1) C(5) C(4) -60.2(8) 0_555 22_1 5_555 55_5 yes
Fe(1) C(2) C(1) S(1) 113.7(7) 0_555 22_1 5_555 55_5 yes
Fe(1) C(2) C(1) C(5) -59.6(7) 0_555 22_1 5_555 55_5 yes
Fe(1) C(2) C(3) C(4) 59.4(10) 0_555 22_1 5_555 55_5 yes
Fe(1) C(2) C(1) S(1) 113.7(7) 0_555 22_1 5_555 55_5 yes
Fe(1) C(2) C(1) C(5) -59.6(7) 0_555 22_1 5_555 55_5 yes
Fe(1) C(2) C(3) C(4) 59.4(10) 0_555 22_1 5_555 55_5 yes
Fe(1) C(3) C(2) C(1) -59.6(7) 0_555 22_1 5_555 55_5 yes
Fe(1) C(3) C(4) C(5) 58.6(9) 0_555 22_1 5_555 55_5 yes
Fe(1) C(3) C(2) C(1) -59.6(7) 0_555 22_1 5_555 55_5 yes
Fe(1) C(3) C(4) C(5) 58.6(9) 0_555 22_1 5_555 55_5 yes
Fe(1) C(4) C(3) C(2) -58.7(9) 0_555 22_1 5_555 55_5 yes
Fe(1) C(4) C(5) C(1) 59.9(7) 0_555 22_1 5_555 55_5 yes
Fe(1) C(4) C(3) C(2) -58.7(9) 0_555 22_1 5_555 55_5 yes
Fe(1) C(4) C(5) C(1) 59.9(7) 0_555 22_1 5_555 55_5 yes
Fe(1) C(5) C(1) S(1) -113.1(8) 0_555 22_1 5_555 55_5 yes
Fe(1) C(5) C(1) C(2) 59.9(7) 0_555 22_1 5_555 55_5 yes
Fe(1) C(5) C(4) C(3) -59.6(9) 0_555 22_1 5_555 55_5 yes
Fe(1) C(5) C(1) S(1) -113.1(8) 0_555 22_1 5_555 55_5 yes
Fe(1) C(5) C(1) C(2) 59.9(7) 0_555 22_1 5_555 55_5 yes
Fe(1) C(5) C(4) C(3) -59.6(9) 0_555 22_1 5_555 55_5 yes
S(1) C(1) Fe(1) C(1) -22.0(4) 0_555 22_1 5_555 55_5 yes
S(1) C(1) Fe(1) C(2) -117.3(9) 0_555 22_1 5_555 55_5 yes
S(1) C(1) Fe(1) C(2) 22.4(7) 0_555 22_1 5_555 55_5 yes
S(1) C(1) Fe(1) C(3) -156.4(8) 0_555 22_1 5_555 55_5 yes
S(1) C(1) Fe(1) C(3) 60.3(9) 0_555 22_1 5_555 55_5 yes
S(1) C(1) Fe(1) C(4) 162.4(8) 0_555 22_1 5_555 55_5 yes
S(1) C(1) Fe(1) C(4) 101(4) 0_555 22_1 5_555 55_5 yes
S(1) C(1) Fe(1) C(5) 122.5(9) 0_555 22_1 5_555 55_5 yes
S(1) C(1) Fe(1) C(5) -60.9(9) 0_555 22_1 5_555 55_5 yes
S(1) C(1) C(2) C(3) 173.6(8) 0_555 22_1 5_555 55_5 yes
S(1) C(1) C(5) C(4) -173.3(8) 0_555 22_1 5_555 55_5 yes
S(1) C(6) N(1) C(10) 179.3(7) 0_555 22_1 5_555 55_5 yes
S(1) C(6) C(7) C(8) 178.8(8) 0_555 22_1 5_555 55_5 yes
N(1) C(6) S(1) C(1) -170.1(7) 0_555 22_1 5_555 55_5 yes
N(1) C(6) C(7) C(8) 0(1) 0_555 22_1 5_555 55_5 yes
N(1) C(10) C(9) C(8) 0(1) 0_555 22_1 5_555 55_5 yes
C(1) Fe(1) C(1) C(2) 95.3(6) 0_555 22_1 5_555 55_5 yes
C(1) Fe(1) C(1) C(5) -144.5(7) 0_555 22_1 5_555 55_5 yes
C(1) Fe(1) C(2) C(3) -116(1) 0_555 22_1 5_555 55_5 yes
C(1) Fe(1) C(2) C(3) 141.0(8) 0_555 22_1 5_555 55_5 yes
C(1) Fe(1) C(3) C(2) 39.5(7) 0_555 22_1 5_555 55_5 yes
C(1) Fe(1) C(3) C(4) -83.9(8) 0_555 22_1 5_555 55_5 yes
C(1) Fe(1) C(3) C(2) -61.9(10) 0_555 22_1 5_555 55_5 yes
C(1) Fe(1) C(3) C(4) 174.8(7) 0_555 22_1 5_555 55_5 yes
C(1) Fe(1) C(4) C(3) 80.0(8) 0_555 22_1 5_555 55_5 yes
C(1) Fe(1) C(4) C(5) -38.9(6) 0_555 22_1 5_555 55_5 yes
C(1) Fe(1) C(4) C(3) -45(5) 0_555 22_1 5_555 55_5 yes
C(1) Fe(1) C(4) C(5) -164(4) 0_555 22_1 5_555 55_5 yes
C(1) Fe(1) C(5) C(4) 116.8(9) 0_555 22_1 5_555 55_5 yes
C(1) Fe(1) C(5) C(4) 177.8(7) 0_555 22_1 5_555 55_5 yes
C(1) S(1) C(6) C(7) 10(1) 0_555 22_1 5_555 55_5 yes
C(1) C(2) Fe(1) C(2) -63.6(5) 0_555 22_1 5_555 55_5 yes
C(1) C(2) Fe(1) C(3) 116(1) 0_555 22_1 5_555 55_5 yes
C(1) C(2) Fe(1) C(3) -63(17) 0_555 22_1 5_555 55_5 yes
C(1) C(2) Fe(1) C(4) 82.5(7) 0_555 22_1 5_555 55_5 yes
C(1) C(2) Fe(1) C(4) 174.9(7) 0_555 22_1 5_555 55_5 yes
C(1) C(2) Fe(1) C(5) 37.3(6) 0_555 22_1 5_555 55_5 yes
C(1) C(2) Fe(1) C(5) -146.9(6) 0_555 22_1 5_555 55_5 yes
C(1) C(2) C(3) C(4) 0(1) 0_555 22_1 5_555 55_5 yes
C(1) C(5) Fe(1) C(2) -37.3(6) 0_555 22_1 5_555 55_5 yes
C(1) C(5) Fe(1) C(2) 97.2(6) 0_555 22_1 5_555 55_5 yes
C(1) C(5) Fe(1) C(3) -80.9(7) 0_555 22_1 5_555 55_5 yes
C(1) C(5) Fe(1) C(3) 140.9(6) 0_555 22_1 5_555 55_5 yes
C(1) C(5) Fe(1) C(4) -116.8(9) 0_555 22_1 5_555 55_5 yes
C(1) C(5) Fe(1) C(4) 177.5(7) 0_555 22_1 5_555 55_5 yes
C(1) C(5) Fe(1) C(5) -150.8(6) 0_555 22_1 5_555 55_5 yes
C(1) C(5) C(4) C(3) 0(1) 0_555 22_1 5_555 55_5 yes
C(2) Fe(1) C(1) C(5) 120.2(9) 0_555 22_1 5_555 55_5 yes
C(2) Fe(1) C(1) C(5) -100.1(7) 0_555 22_1 5_555 55_5 yes
C(2) Fe(1) C(2) C(3) -180.0(8) 0_555 22_1 5_555 55_5 yes
C(2) Fe(1) C(3) C(4) -123(1) 0_555 22_1 5_555 55_5 yes
C(2) Fe(1) C(3) C(4) -123(17) 0_555 22_1 5_555 55_5 yes
C(2) Fe(1) C(4) C(3) 35.8(7) 0_555 22_1 5_555 55_5 yes
C(2) Fe(1) C(4) C(5) -83.1(7) 0_555 22_1 5_555 55_5 yes
C(2) Fe(1) C(4) C(3) 177.6(7) 0_555 22_1 5_555 55_5 yes
C(2) Fe(1) C(4) C(5) 58.7(9) 0_555 22_1 5_555 55_5 yes
C(2) Fe(1) C(5) C(4) 79.5(7) 0_555 22_1 5_555 55_5 yes
C(2) Fe(1) C(5) C(4) -146.0(7) 0_555 22_1 5_555 55_5 yes
C(2) C(1) Fe(1) C(3) -39.1(6) 0_555 22_1 5_555 55_5 yes
C(2) C(1) Fe(1) C(3) 177.7(7) 0_555 22_1 5_555 55_5 yes
C(2) C(1) Fe(1) C(4) -80.3(7) 0_555 22_1 5_555 55_5 yes
C(2) C(1) Fe(1) C(4) -141(4) 0_555 22_1 5_555 55_5 yes
C(2) C(1) Fe(1) C(5) -120.2(9) 0_555 22_1 5_555 55_5 yes
C(2) C(1) Fe(1) C(5) 56.4(9) 0_555 22_1 5_555 55_5 yes
C(2) C(1) S(1) C(6) 79.7(9) 0_555 22_1 5_555 55_5 yes
C(2) C(1) C(5) C(4) 0(1) 0_555 22_1 5_555 55_5 yes
C(2) C(3) Fe(1) C(3) -180.0(8) 0_555 22_1 5_555 55_5 yes
C(2) C(3) Fe(1) C(4) 123(1) 0_555 22_1 5_555 55_5 yes
C(2) C(3) Fe(1) C(4) -145.7(7) 0_555 22_1 5_555 55_5 yes
C(2) C(3) Fe(1) C(5) 84.0(8) 0_555 22_1 5_555 55_5 yes
C(2) C(3) Fe(1) C(5) -100.2(8) 0_555 22_1 5_555 55_5 yes
C(2) C(3) C(4) C(5) 0(1) 0_555 22_1 5_555 55_5 yes
C(3) Fe(1) C(1) C(5) 81.1(8) 0_555 22_1 5_555 55_5 yes
C(3) Fe(1) C(1) C(5) -62.2(9) 0_555 22_1 5_555 55_5 yes
C(3) Fe(1) C(3) C(4) 56.6(7) 0_555 22_1 5_555 55_5 yes
C(3) Fe(1) C(4) C(5) -118.9(10) 0_555 22_1 5_555 55_5 yes
C(3) Fe(1) C(4) C(5) 95.9(8) 0_555 22_1 5_555 55_5 yes
C(3) Fe(1) C(5) C(4) 35.8(6) 0_555 22_1 5_555 55_5 yes
C(3) Fe(1) C(5) C(4) -102.3(8) 0_555 22_1 5_555 55_5 yes
C(3) C(2) Fe(1) C(4) -33.8(8) 0_555 22_1 5_555 55_5 yes
C(3) C(2) Fe(1) C(4) 58(1) 0_555 22_1 5_555 55_5 yes
C(3) C(2) Fe(1) C(5) -79.1(8) 0_555 22_1 5_555 55_5 yes
C(3) C(2) Fe(1) C(5) 96.7(8) 0_555 22_1 5_555 55_5 yes
C(3) C(2) C(1) C(5) 0(1) 0_555 22_1 5_555 55_5 yes
C(3) C(4) Fe(1) C(4) -104.5(9) 0_555 22_1 5_555 55_5 yes
C(3) C(4) Fe(1) C(5) 118.9(10) 0_555 22_1 5_555 55_5 yes
C(3) C(4) Fe(1) C(5) -64(1) 0_555 22_1 5_555 55_5 yes
C(4) Fe(1) C(1) C(5) 39.9(7) 0_555 22_1 5_555 55_5 yes
C(4) Fe(1) C(1) C(5) -20(5) 0_555 22_1 5_555 55_5 yes
C(4) Fe(1) C(4) C(5) 136.6(8) 0_555 22_1 5_555 55_5 yes
C(4) C(3) Fe(1) C(5) -39.4(7) 0_555 22_1 5_555 55_5 yes
C(4) C(3) Fe(1) C(5) 136.4(9) 0_555 22_1 5_555 55_5 yes
C(4) C(5) Fe(1) C(5) -34.0(6) 0_555 22_1 5_555 55_5 yes
C(5) C(1) S(1) C(6) -108.2(10) 0_555 22_1 5_555 55_5 yes
C(6) N(1) C(10) C(9) 1(1) 0_555 22_1 5_555 55_5 yes
C(6) C(7) C(8) C(9) 2(1) 0_555 22_1 5_555 55_5 yes
C(7) C(6) N(1) C(10) 0(1) 0_555 22_1 5_555 55_5 yes
C(7) C(8) C(9) C(10) -1(1) 0_555 22_1 5_555 55_5 yes
C(7) C(8) C(9) C(10) -1(1) 0_555 22_1 5_555 55_5 yes
